data_7243047
loop_
_publ_author_name
'Zhou, Chuan-Cong'
'Liu, Hou-Ting'
'Ding, Li'
'Lu, Jing'
'Wang, Su-Na'
'Li, Yun-Wu'

_publ_section_title
;
 Proton conductivities of four low dimensional MOFs: affected by the
 amount of chelated ligands
;
_journal_issue 29
_journal_name_full CrystEngComm
_journal_page_first 5106
_journal_page_last 5115
_journal_paper_doi 10.1039/D1CE00589H
_journal_volume 23
_journal_year 2021
_chemical_formula_moiety 'C52 H28 Mn3 N6 O12'
_chemical_formula_sum 'C52 H28 Mn3 N6 O12'
_chemical_formula_weight 1093.62
_space_group_crystal_system monoclinic
_space_group_IT_number 14
_space_group_name_Hall '-P 2yn'
_space_group_name_H-M_alt 'P 1 21/n 1'
_atom_sites_solution_hydrogens geom
_audit_creation_method SHELXL-2018/3
_audit_update_record
;
2021-04-30 deposited with the CCDC.	2021-06-14 downloaded from the CCDC.
;
_cell_angle_alpha 90
_cell_angle_beta 101.978(5)
_cell_angle_gamma 90
_cell_formula_units_Z 2
_cell_length_a 9.6330(6)
_cell_length_b 25.6233(11)
_cell_length_c 10.1786(6)
_cell_measurement_reflns_used 3242
_cell_measurement_temperature 293(2)
_cell_measurement_theta_max 70.8530
_cell_measurement_theta_min 5.0230
_cell_volume 2457.7(2)
_computing_cell_refinement 'CrysAlisPro 1.171.40.53 (Rigaku OD, 2019)'
_computing_data_collection 'CrysAlisPro 1.171.40.53 (Rigaku OD, 2019)'
_computing_data_reduction 'CrysAlisPro 1.171.40.53 (Rigaku OD, 2019)'
_computing_structure_refinement 'SHELXL-2018/3 (Sheldrick, 2018)'
_diffrn_ambient_temperature 293(2)
_diffrn_measured_fraction_theta_full 0.993
_diffrn_measured_fraction_theta_max 0.993
_diffrn_measurement_device_type 'Xcalibur, Eos, Gemini'
_diffrn_radiation_type CuK\a
_diffrn_radiation_wavelength 1.54184
_diffrn_reflns_av_R_equivalents 0.0399
_diffrn_reflns_av_unetI/netI 0.0618
_diffrn_reflns_Laue_measured_fraction_full 0.993
_diffrn_reflns_Laue_measured_fraction_max 0.993
_diffrn_reflns_limit_h_max 11
_diffrn_reflns_limit_h_min -8
_diffrn_reflns_limit_k_max 30
_diffrn_reflns_limit_k_min -23
_diffrn_reflns_limit_l_max 12
_diffrn_reflns_limit_l_min -12
_diffrn_reflns_number 8917
_diffrn_reflns_point_group_measured_fraction_full 0.993
_diffrn_reflns_point_group_measured_fraction_max 0.993
_diffrn_reflns_theta_full 67.242
_diffrn_reflns_theta_max 67.242
_diffrn_reflns_theta_min 3.450
_diffrn_source 'fine-focus sealed X-ray tube'
_exptl_absorpt_coefficient_mu 6.769
_exptl_absorpt_correction_T_max 1.00000
_exptl_absorpt_correction_T_min 0.53648
_exptl_absorpt_correction_type multi-scan
_exptl_absorpt_process_details
;
CrysAlisPro 1.171.40.53 (Rigaku Oxford Diffraction, 2019)
Empirical absorption correction using spherical harmonics,
 implemented in SCALE3 ABSPACK scaling algorithm.
;
_exptl_crystal_colour pink
_exptl_crystal_density_diffrn 1.478
_exptl_crystal_description block
_exptl_crystal_F_000 1106
_exptl_crystal_size_max 0.200
_exptl_crystal_size_mid 0.100
_exptl_crystal_size_min 0.100
_refine_diff_density_max 0.885
_refine_diff_density_min -0.799
_refine_diff_density_rms 0.105
_refine_ls_extinction_method none
_refine_ls_goodness_of_fit_ref 1.067
_refine_ls_hydrogen_treatment constr
_refine_ls_matrix_type full
_refine_ls_number_parameters 331
_refine_ls_number_reflns 4377
_refine_ls_number_restraints 972
_refine_ls_restrained_S_all 1.104
_refine_ls_R_factor_all 0.0909
_refine_ls_R_factor_gt 0.0708
_refine_ls_shift/su_max 0.003
_refine_ls_shift/su_mean 0.000
_refine_ls_structure_factor_coef Fsqd
_refine_ls_weighting_details 'w=1/[\s^2^(Fo^2^)+(0.1113P)^2^+4.4671P] where P=(Fo^2^+2Fc^2^)/3'
_refine_ls_weighting_scheme calc
_refine_ls_wR_factor_gt 0.1950
_refine_ls_wR_factor_ref 0.2117
_reflns_Friedel_coverage 0.000
_reflns_number_gt 3351
_reflns_number_total 4377
_reflns_threshold_expression 'I > 2\s(I)'
_cod_data_source_file d1ce00589h2.cif
_cod_data_source_block exp_11770
_cod_depositor_comments 'Adding full bibliography for 7243047--7243050.cif.'
_cod_original_sg_symbol_H-M 'P 21/n'
_cod_database_code 7243047
_shelx_shelxl_version_number 2018/3
_shelx_space_group_comment
;
The symmetry employed for this shelxl refinement is uniquely defined
by the following loop, which should always be used as a source of
symmetry information in preference to the above space-group names.
They are only intended as comments.
;
_shelx_estimated_absorpt_t_min 0.345
_shelx_estimated_absorpt_t_max 0.551

loop_
_space_group_symop_operation_xyz
'x, y, z'
'-x+1/2, y+1/2, -z+1/2'
'-x, -y, -z'
'x-1/2, -y-1/2, z-1/2'

loop_
_atom_site_label
_atom_site_type_symbol
_atom_site_fract_x
_atom_site_fract_y
_atom_site_fract_z
_atom_site_U_iso_or_equiv
_atom_site_adp_type
_atom_site_occupancy
_atom_site_site_symmetry_order
_atom_site_calc_flag
_atom_site_refinement_flags_posn
_atom_site_refinement_flags_adp
_atom_site_refinement_flags_occupancy
_atom_site_disorder_assembly
_atom_site_disorder_group
Mn1 Mn 1.000000 0.000000 0.500000 0.0263(3) Uani 1 2 d S U P . .
Mn2 Mn 0.97995(8) 0.12076(3) 0.64494(8) 0.0327(3) Uani 1 1 d . U . . .
N1 N 0.9925(7) 0.1968(3) 0.7496(8) 0.0802(18) Uani 1 1 d . U . . .
N2 N 0.9303(7) 0.1828(2) 0.4818(8) 0.0736(16) Uani 1 1 d . U . . .
N3 N 0.3418(9) -0.0650(3) 0.0009(6) 0.0790(19) Uani 1 1 d . U . . .
O1 O 0.8032(4) 0.04044(18) 0.4615(5) 0.0510(11) Uani 1 1 d . U . . .
O2 O 0.7631(4) 0.10043(17) 0.6049(5) 0.0513(10) Uani 1 1 d . U . . .
O3 O 0.0919(4) 0.07857(14) 0.5145(4) 0.0352(8) Uani 1 1 d . U . . .
O4 O 0.2443(5) 0.1335(2) 0.6287(5) 0.0633(14) Uani 1 1 d . U . . .
O5 O 0.0552(5) 0.07830(19) -0.1785(4) 0.0540(11) Uani 1 1 d . U . . .
O6 O 0.0264(5) 0.00227(19) -0.2854(4) 0.0542(11) Uani 1 1 d . U . . .
C1 C 0.3241(5) 0.07981(19) 0.4685(5) 0.0291(10) Uani 1 1 d . U . . .
C2 C 0.4675(5) 0.08531(19) 0.5217(5) 0.0299(10) Uani 1 1 d . U . . .
H2 H 0.497570 0.103937 0.600949 0.036 Uiso 1 1 calc R U . . .
C3 C 0.5664(5) 0.06311(19) 0.4574(5) 0.0294(10) Uani 1 1 d . U . . .
C4 C 0.5210(5) 0.0367(2) 0.3369(5) 0.0320(11) Uani 1 1 d . U . . .
H4 H 0.587223 0.020977 0.294920 0.038 Uiso 1 1 calc R U . . .
C5 C 0.3782(5) 0.0336(2) 0.2791(5) 0.0315(11) Uani 1 1 d . U . . .
C6 C 0.2797(5) 0.0544(2) 0.3466(5) 0.0312(11) Uani 1 1 d . U . . .
H6 H 0.183283 0.051347 0.309789 0.037 Uiso 1 1 calc R U . . .
C7 C 0.2156(6) 0.0992(2) 0.5435(6) 0.0365(12) Uani 1 1 d . U . . .
C8 C 0.7226(5) 0.0679(2) 0.5132(6) 0.0368(12) Uani 1 1 d . U . . .
C9 C 0.3276(6) 0.0077(2) 0.1474(5) 0.0382(12) Uani 1 1 d . U . . .
C10 C 0.2247(6) 0.0304(2) 0.0477(5) 0.0371(12) Uani 1 1 d . U . . .
H10 H 0.186320 0.062579 0.062883 0.045 Uiso 1 1 calc R U . . .
C11 C 0.1793(6) 0.0054(2) -0.0734(5) 0.0425(13) Uani 1 1 d . U . . .
C12 C 0.2389(9) -0.0427(3) -0.0904(7) 0.0649(18) Uani 1 1 d . U . . .
H12 H 0.205178 -0.060540 -0.170123 0.078 Uiso 1 1 calc R U . . .
C13 C 0.3837(9) -0.0392(3) 0.1166(7) 0.0622(18) Uani 1 1 d . U . . .
H13 H 0.455876 -0.053934 0.180896 0.075 Uiso 1 1 calc R U . . .
C14 C 0.0774(6) 0.0307(3) -0.1874(5) 0.0421(13) Uani 1 1 d . U . . .
C15 C 0.8951(10) 0.1733(4) 0.3486(11) 0.092(2) Uani 1 1 d . U . . .
H15 H 0.892883 0.139022 0.318314 0.111 Uiso 1 1 calc R U . . .
C16 C 0.8618(14) 0.2136(5) 0.2551(15) 0.126(3) Uani 1 1 d . U . . .
H16 H 0.836131 0.206255 0.163783 0.152 Uiso 1 1 calc R U . . .
C17 C 0.8671(14) 0.2608(5) 0.2974(16) 0.124(3) Uani 1 1 d . U . . .
H17 H 0.843735 0.287153 0.233787 0.149 Uiso 1 1 calc R U . . .
C18 C 0.9039(13) 0.2749(4) 0.4265(16) 0.113(3) Uani 1 1 d . U . . .
C19 C 0.9065(16) 0.3241(5) 0.4749(18) 0.137(3) Uani 1 1 d . U . . .
H19 H 0.880579 0.351782 0.415702 0.165 Uiso 1 1 calc R U . . .
C20 C 0.9438(14) 0.3333(4) 0.6004(17) 0.123(3) Uani 1 1 d . U . . .
H20 H 0.955067 0.367931 0.628110 0.148 Uiso 1 1 calc R U . . .
C21 C 0.9701(15) 0.2925(5) 0.7037(17) 0.127(3) Uani 1 1 d . U . . .
C22 C 1.0098(16) 0.2945(6) 0.8417(18) 0.139(3) Uani 1 1 d . U . . .
H22 H 1.016203 0.328307 0.875431 0.167 Uiso 1 1 calc R U . . .
C23 C 1.0425(16) 0.2563(6) 0.9420(17) 0.139(4) Uani 1 1 d . U . . .
H23 H 1.069998 0.263550 1.033190 0.167 Uiso 1 1 calc R U . . .
C24 C 1.0276(12) 0.2020(5) 0.8836(13) 0.111(3) Uani 1 1 d . U . . .
H24 H 1.042448 0.172802 0.939103 0.133 Uiso 1 1 calc R U . . .
C25 C 0.9662(10) 0.2391(3) 0.6638(14) 0.095(2) Uani 1 1 d . U . . .
C26 C 0.9341(10) 0.2316(3) 0.5241(13) 0.091(2) Uani 1 1 d . U . . .

loop_
_atom_site_aniso_label
_atom_site_aniso_U_11
_atom_site_aniso_U_22
_atom_site_aniso_U_33
_atom_site_aniso_U_23
_atom_site_aniso_U_13
_atom_site_aniso_U_12
Mn1 0.0218(5) 0.0310(6) 0.0239(5) -0.0065(4) -0.0007(4) 0.0028(4)
Mn2 0.0292(4) 0.0326(5) 0.0344(5) -0.0091(3) 0.0023(3) 0.0018(3)
N1 0.070(4) 0.066(3) 0.110(4) -0.045(3) 0.033(3) -0.008(3)
N2 0.066(3) 0.051(3) 0.107(4) 0.016(3) 0.026(3) 0.009(3)
N3 0.111(5) 0.066(4) 0.051(3) -0.015(3) -0.004(3) 0.029(3)
O1 0.0255(18) 0.068(3) 0.058(2) 0.009(2) 0.0044(17) 0.0133(19)
O2 0.0302(19) 0.058(2) 0.060(2) -0.003(2) -0.0046(18) -0.0046(18)
O3 0.0282(18) 0.0339(18) 0.044(2) -0.0072(16) 0.0097(16) 0.0001(15)
O4 0.047(3) 0.073(3) 0.070(3) -0.043(3) 0.014(2) -0.009(2)
O5 0.057(3) 0.065(3) 0.034(2) -0.005(2) -0.0065(19) 0.009(2)
O6 0.057(3) 0.080(3) 0.0227(19) -0.010(2) 0.0009(18) -0.018(2)
C1 0.027(2) 0.031(2) 0.027(2) 0.0016(19) 0.0015(19) 0.0012(19)
C2 0.028(2) 0.031(2) 0.028(2) 0.000(2) 0.0003(19) -0.0022(19)
C3 0.026(2) 0.032(2) 0.029(2) 0.010(2) 0.0031(19) 0.0013(19)
C4 0.031(2) 0.037(2) 0.029(2) 0.007(2) 0.008(2) 0.008(2)
C5 0.033(2) 0.038(2) 0.023(2) 0.004(2) 0.006(2) 0.001(2)
C6 0.027(2) 0.040(3) 0.024(2) 0.000(2) 0.0010(19) 0.000(2)
C7 0.030(3) 0.041(3) 0.037(3) -0.006(2) 0.004(2) -0.001(2)
C8 0.027(2) 0.039(3) 0.042(3) 0.012(2) 0.002(2) -0.001(2)
C9 0.044(3) 0.047(3) 0.024(2) -0.001(2) 0.007(2) 0.002(2)
C10 0.042(3) 0.043(3) 0.025(2) -0.002(2) 0.004(2) 0.002(2)
C11 0.049(3) 0.053(3) 0.025(2) -0.007(2) 0.007(2) -0.003(3)
C12 0.092(4) 0.057(4) 0.038(3) -0.012(3) -0.004(3) 0.007(3)
C13 0.083(4) 0.058(4) 0.039(3) -0.006(3) -0.006(3) 0.023(3)
C14 0.042(3) 0.062(3) 0.022(2) -0.004(2) 0.007(2) -0.005(3)
C15 0.088(5) 0.085(4) 0.099(5) 0.033(4) 0.011(4) 0.011(4)
C16 0.126(7) 0.108(6) 0.144(7) 0.047(6) 0.026(6) 0.017(6)
C17 0.119(6) 0.091(5) 0.164(7) 0.037(6) 0.034(6) 0.014(5)
C18 0.105(5) 0.062(4) 0.176(6) 0.011(5) 0.038(5) 0.012(4)
C19 0.135(6) 0.086(5) 0.192(7) 0.015(6) 0.035(6) 0.005(5)
C20 0.134(6) 0.043(4) 0.194(7) -0.004(5) 0.037(6) 0.004(5)
C21 0.122(6) 0.087(5) 0.177(6) -0.029(5) 0.041(6) 0.000(5)
C22 0.133(6) 0.103(6) 0.182(7) -0.042(6) 0.039(6) -0.008(6)
C23 0.134(7) 0.137(7) 0.152(8) -0.071(6) 0.044(6) -0.009(7)
C24 0.104(6) 0.102(5) 0.134(6) -0.063(5) 0.039(5) -0.017(5)
C25 0.083(4) 0.047(3) 0.163(5) -0.026(4) 0.044(4) 0.000(3)
C26 0.079(4) 0.054(4) 0.148(5) 0.015(4) 0.042(4) 0.004(3)

loop_
_atom_type_symbol
_atom_type_description
_atom_type_scat_dispersion_real
_atom_type_scat_dispersion_imag
_atom_type_scat_source
C C 0.0181 0.0091 'International Tables Vol C Tables 4.2.6.8 and 6.1.1.4'
H H 0.0000 0.0000 'International Tables Vol C Tables 4.2.6.8 and 6.1.1.4'
Mn Mn -0.5299 2.8052 'International Tables Vol C Tables 4.2.6.8 and 6.1.1.4'
N N 0.0311 0.0180 'International Tables Vol C Tables 4.2.6.8 and 6.1.1.4'
O O 0.0492 0.0322 'International Tables Vol C Tables 4.2.6.8 and 6.1.1.4'

loop_
_geom_angle_atom_site_label_1
_geom_angle_atom_site_label_2
_geom_angle_atom_site_label_3
_geom_angle
_geom_angle_site_symmetry_1
_geom_angle_site_symmetry_3
_geom_angle_publ_flag
O1 Mn1 O1 180.0 . 3_756 ?
O1 Mn1 O6 84.98(18) . 3_655 ?
O1 Mn1 O6 95.02(18) 3_756 3_655 ?
O1 Mn1 O6 95.02(18) . 1_656 ?
O1 Mn1 O6 84.98(18) 3_756 1_656 ?
O6 Mn1 O6 180.0 3_655 1_656 ?
O1 Mn1 O3 84.07(15) . 1_655 ?
O1 Mn1 O3 95.93(15) 3_756 1_655 ?
O6 Mn1 O3 93.12(16) 3_655 1_655 ?
O6 Mn1 O3 86.88(16) 1_656 1_655 ?
O1 Mn1 O3 95.93(15) . 3_656 ?
O1 Mn1 O3 84.07(15) 3_756 3_656 ?
O6 Mn1 O3 86.88(16) 3_655 3_656 ?
O6 Mn1 O3 93.12(16) 1_656 3_656 ?
O3 Mn1 O3 180.00(7) 1_655 3_656 ?
O5 Mn2 O2 100.94(19) 1_656 . ?
O5 Mn2 O3 97.98(17) 1_656 1_655 ?
O2 Mn2 O3 110.95(16) . 1_655 ?
O5 Mn2 N1 94.0(3) 1_656 . ?
O2 Mn2 N1 105.3(2) . . ?
O3 Mn2 N1 138.6(2) 1_655 . ?
O5 Mn2 N2 166.0(2) 1_656 . ?
O2 Mn2 N2 89.0(2) . . ?
O3 Mn2 N2 87.5(2) 1_655 . ?
N1 Mn2 N2 73.7(3) . . ?
C24 N1 C25 122.7(9) . . ?
C24 N1 Mn2 123.6(7) . . ?
C25 N1 Mn2 113.7(6) . . ?
C26 N2 C15 118.8(9) . . ?
C26 N2 Mn2 115.8(7) . . ?
C15 N2 Mn2 125.4(6) . . ?
C13 N3 C12 116.3(6) . . ?
C8 O1 Mn1 144.1(4) . . ?
C8 O2 Mn2 116.8(4) . . ?
C7 O3 Mn2 102.1(3) . 1_455 ?
C7 O3 Mn1 137.6(3) . 1_455 ?
Mn2 O3 Mn1 104.75(15) 1_455 1_455 ?
C14 O5 Mn2 118.7(4) . 1_454 ?
C14 O6 Mn1 140.5(4) . 1_454 ?
C2 C1 C6 119.8(5) . . ?
C2 C1 C7 120.7(4) . . ?
C6 C1 C7 119.5(4) . . ?
C1 C2 C3 120.1(5) . . ?
C1 C2 H2 119.9 . . ?
C3 C2 H2 119.9 . . ?
C2 C3 C4 119.7(4) . . ?
C2 C3 C8 121.4(5) . . ?
C4 C3 C8 118.8(5) . . ?
C5 C4 C3 120.5(5) . . ?
C5 C4 H4 119.8 . . ?
C3 C4 H4 119.8 . . ?
C4 C5 C6 119.3(5) . . ?
C4 C5 C9 121.4(5) . . ?
C6 C5 C9 119.2(5) . . ?
C1 C6 C5 120.4(5) . . ?
C1 C6 H6 119.8 . . ?
C5 C6 H6 119.8 . . ?
O4 C7 O3 121.4(5) . . ?
O4 C7 C1 121.3(5) . . ?
O3 C7 C1 117.3(4) . . ?
O1 C8 O2 124.6(5) . . ?
O1 C8 C3 117.3(5) . . ?
O2 C8 C3 118.0(5) . . ?
C13 C9 C10 116.9(5) . . ?
C13 C9 C5 121.6(5) . . ?
C10 C9 C5 121.5(5) . . ?
C11 C10 C9 120.3(5) . . ?
C11 C10 H10 119.8 . . ?
C9 C10 H10 119.8 . . ?
C10 C11 C12 117.5(6) . . ?
C10 C11 C14 121.8(5) . . ?
C12 C11 C14 120.5(5) . . ?
N3 C12 C11 124.1(6) . . ?
N3 C12 H12 117.9 . . ?
C11 C12 H12 117.9 . . ?
N3 C13 C9 124.7(6) . . ?
N3 C13 H13 117.6 . . ?
C9 C13 H13 117.6 . . ?
O5 C14 O6 125.7(6) . . ?
O5 C14 C11 117.4(5) . . ?
O6 C14 C11 116.8(6) . . ?
N2 C15 C16 121.8(11) . . ?
N2 C15 H15 119.1 . . ?
C16 C15 H15 119.1 . . ?
C17 C16 C15 118.8(15) . . ?
C17 C16 H16 120.6 . . ?
C15 C16 H16 120.6 . . ?
C16 C17 C18 124.7(13) . . ?
C16 C17 H17 117.7 . . ?
C18 C17 H17 117.7 . . ?
C17 C18 C19 126.3(14) . . ?
C17 C18 C26 115.6(11) . . ?
C19 C18 C26 118.0(15) . . ?
C20 C19 C18 121.2(15) . . ?
C20 C19 H19 119.4 . . ?
C18 C19 H19 119.4 . . ?
C19 C20 C21 123.9(12) . . ?
C19 C20 H20 118.1 . . ?
C21 C20 H20 118.1 . . ?
C22 C21 C25 108.1(14) . . ?
C22 C21 C20 132.4(13) . . ?
C25 C21 C20 119.3(14) . . ?
C21 C22 C23 133.6(14) . . ?
C21 C22 H22 113.2 . . ?
C23 C22 H22 113.2 . . ?
C22 C23 C24 111.6(13) . . ?
C22 C23 H23 124.2 . . ?
C24 C23 H23 124.2 . . ?
N1 C24 C23 118.3(13) . . ?
N1 C24 H24 120.8 . . ?
C23 C24 H24 120.8 . . ?
N1 C25 C26 120.4(8) . . ?
N1 C25 C21 125.6(12) . . ?
C26 C25 C21 114.0(12) . . ?
N2 C26 C25 116.4(9) . . ?
N2 C26 C18 120.3(12) . . ?
C25 C26 C18 123.3(10) . . ?

loop_
_geom_bond_atom_site_label_1
_geom_bond_atom_site_label_2
_geom_bond_distance
_geom_bond_site_symmetry_2
_geom_bond_publ_flag
Mn1 O1 2.124(4) . ?
Mn1 O1 2.124(4) 3_756 ?
Mn1 O6 2.147(4) 3_655 ?
Mn1 O6 2.147(4) 1_656 ?
Mn1 O3 2.192(3) 1_655 ?
Mn1 O3 2.192(3) 3_656 ?
Mn2 O5 2.097(4) 1_656 ?
Mn2 O2 2.109(4) . ?
Mn2 O3 2.165(4) 1_655 ?
Mn2 N1 2.212(6) . ?
Mn2 N2 2.276(7) . ?
N1 C24 1.342(13) . ?
N1 C25 1.382(13) . ?
N2 C26 1.321(11) . ?
N2 C15 1.349(12) . ?
N3 C13 1.338(9) . ?
N3 C12 1.339(9) . ?
O1 C8 1.243(7) . ?
O2 C8 1.251(7) . ?
O3 C7 1.282(6) . ?
O4 C7 1.224(7) . ?
O5 C14 1.246(8) . ?
O6 C14 1.250(7) . ?
C1 C2 1.382(7) . ?
C1 C6 1.387(7) . ?
C1 C7 1.502(7) . ?
C2 C3 1.386(7) . ?
C2 H2 0.9300 . ?
C3 C4 1.389(7) . ?
C3 C8 1.499(7) . ?
C4 C5 1.381(7) . ?
C4 H4 0.9300 . ?
C5 C6 1.388(7) . ?
C5 C9 1.485(7) . ?
C6 H6 0.9300 . ?
C9 C13 1.380(9) . ?
C9 C10 1.391(8) . ?
C10 C11 1.377(7) . ?
C10 H10 0.9300 . ?
C11 C12 1.385(9) . ?
C11 C14 1.501(8) . ?
C12 H12 0.9300 . ?
C13 H13 0.9300 . ?
C15 C16 1.394(14) . ?
C15 H15 0.9300 . ?
C16 C17 1.283(18) . ?
C16 H16 0.9300 . ?
C17 C18 1.337(17) . ?
C17 H17 0.9300 . ?
C18 C19 1.352(17) . ?
C18 C26 1.478(15) . ?
C19 C20 1.275(18) . ?
C19 H19 0.9300 . ?
C20 C21 1.467(19) . ?
C20 H20 0.9300 . ?
C21 C22 1.38(2) . ?
C21 C25 1.426(14) . ?
C22 C23 1.40(2) . ?
C22 H22 0.9300 . ?
C23 C24 1.508(16) . ?
C23 H23 0.9300 . ?
C24 H24 0.9300 . ?
C25 C26 1.404(15) . ?

loop_
_geom_torsion_atom_site_label_1
_geom_torsion_atom_site_label_2
_geom_torsion_atom_site_label_3
_geom_torsion_atom_site_label_4
_geom_torsion
_geom_torsion_site_symmetry_1
_geom_torsion_site_symmetry_2
_geom_torsion_site_symmetry_3
_geom_torsion_site_symmetry_4
_geom_torsion_publ_flag
C6 C1 C2 C3 -3.5(7) . . . . ?
C7 C1 C2 C3 174.2(5) . . . . ?
C1 C2 C3 C4 2.0(7) . . . . ?
C1 C2 C3 C8 -179.4(5) . . . . ?
C2 C3 C4 C5 1.7(7) . . . . ?
C8 C3 C4 C5 -176.9(5) . . . . ?
C3 C4 C5 C6 -3.9(8) . . . . ?
C3 C4 C5 C9 177.1(5) . . . . ?
C2 C1 C6 C5 1.3(8) . . . . ?
C7 C1 C6 C5 -176.4(5) . . . . ?
C4 C5 C6 C1 2.4(8) . . . . ?
C9 C5 C6 C1 -178.6(5) . . . . ?
Mn2 O3 C7 O4 1.0(7) 1_455 . . . ?
Mn1 O3 C7 O4 -127.4(6) 1_455 . . . ?
Mn2 O3 C7 C1 -178.9(4) 1_455 . . . ?
Mn1 O3 C7 C1 52.7(7) 1_455 . . . ?
C2 C1 C7 O4 22.9(8) . . . . ?
C6 C1 C7 O4 -159.4(6) . . . . ?
C2 C1 C7 O3 -157.1(5) . . . . ?
C6 C1 C7 O3 20.6(7) . . . . ?
Mn1 O1 C8 O2 33.9(10) . . . . ?
Mn1 O1 C8 C3 -148.7(5) . . . . ?
Mn2 O2 C8 O1 13.3(7) . . . . ?
Mn2 O2 C8 C3 -164.1(4) . . . . ?
C2 C3 C8 O1 169.2(5) . . . . ?
C4 C3 C8 O1 -12.2(7) . . . . ?
C2 C3 C8 O2 -13.3(7) . . . . ?
C4 C3 C8 O2 165.4(5) . . . . ?
C4 C5 C9 C13 43.4(9) . . . . ?
C6 C5 C9 C13 -135.6(7) . . . . ?
C4 C5 C9 C10 -134.6(6) . . . . ?
C6 C5 C9 C10 46.4(8) . . . . ?
C13 C9 C10 C11 2.2(9) . . . . ?
C5 C9 C10 C11 -179.8(5) . . . . ?
C9 C10 C11 C12 0.6(9) . . . . ?
C9 C10 C11 C14 -174.8(5) . . . . ?
C13 N3 C12 C11 2.6(14) . . . . ?
C10 C11 C12 N3 -3.2(12) . . . . ?
C14 C11 C12 N3 172.3(8) . . . . ?
C12 N3 C13 C9 0.7(13) . . . . ?
C10 C9 C13 N3 -3.0(12) . . . . ?
C5 C9 C13 N3 179.0(7) . . . . ?
Mn2 O5 C14 O6 -19.8(9) 1_454 . . . ?
Mn2 O5 C14 C11 157.4(4) 1_454 . . . ?
Mn1 O6 C14 O5 49.5(10) 1_454 . . . ?
Mn1 O6 C14 C11 -127.6(6) 1_454 . . . ?
C10 C11 C14 O5 13.0(9) . . . . ?
C12 C11 C14 O5 -162.4(7) . . . . ?
C10 C11 C14 O6 -169.6(6) . . . . ?
C12 C11 C14 O6 15.0(9) . . . . ?
C26 N2 C15 C16 -0.4(15) . . . . ?
Mn2 N2 C15 C16 177.9(8) . . . . ?
N2 C15 C16 C17 1.1(19) . . . . ?
C15 C16 C17 C18 1(2) . . . . ?
C16 C17 C18 C19 -177.8(14) . . . . ?
C16 C17 C18 C26 -3(2) . . . . ?
C17 C18 C19 C20 -179.8(15) . . . . ?
C26 C18 C19 C20 5(2) . . . . ?
C18 C19 C20 C21 -8(3) . . . . ?
C19 C20 C21 C22 -179.7(16) . . . . ?
C19 C20 C21 C25 6(2) . . . . ?
C25 C21 C22 C23 -1(2) . . . . ?
C20 C21 C22 C23 -176.1(15) . . . . ?
C21 C22 C23 C24 -1(2) . . . . ?
C25 N1 C24 C23 -1.6(15) . . . . ?
Mn2 N1 C24 C23 175.7(8) . . . . ?
C22 C23 C24 N1 2.6(17) . . . . ?
C24 N1 C25 C26 178.0(9) . . . . ?
Mn2 N1 C25 C26 0.4(11) . . . . ?
C24 N1 C25 C21 -1.1(16) . . . . ?
Mn2 N1 C25 C21 -178.7(9) . . . . ?
C22 C21 C25 N1 2.3(17) . . . . ?
C20 C21 C25 N1 178.2(10) . . . . ?
C22 C21 C25 C26 -176.9(11) . . . . ?
C20 C21 C25 C26 -1.0(16) . . . . ?
C15 N2 C26 C25 177.7(8) . . . . ?
Mn2 N2 C26 C25 -0.8(11) . . . . ?
C15 N2 C26 C18 -1.6(13) . . . . ?
Mn2 N2 C26 C18 179.9(7) . . . . ?
N1 C25 C26 N2 0.3(14) . . . . ?
C21 C25 C26 N2 179.5(9) . . . . ?
N1 C25 C26 C18 179.6(9) . . . . ?
C21 C25 C26 C18 -1.2(15) . . . . ?
C17 C18 C26 N2 3.1(16) . . . . ?
C19 C18 C26 N2 178.7(11) . . . . ?
C17 C18 C26 C25 -176.2(11) . . . . ?
C19 C18 C26 C25 -0.5(17) . . . . ?
